data_4340863
loop_
_publ_author_name
'Donakowski, Martin D.'
'Gautier, Romain'
'Lu, Hongcheng'
'Tran, T. Thao'
'Cantwell, Jacqueline R.'
'Halasyamani, P. Shiv'
'Poeppelmeier, Kenneth R.'

_publ_section_title
;
 Syntheses of two vanadium oxide-fluoride materials that differ in phase
 matchability.
;
_journal_issue 3
_journal_name_full 'Inorganic chemistry'
_journal_page_first 765
_journal_page_last 772
_journal_paper_doi 10.1021/ic501486x
_journal_volume 54
_journal_year 2015
_chemical_formula_moiety 'F4 H2 O2 V, Na'
_chemical_formula_sum 'F4 H2 Na O2 V'
_chemical_formula_weight 183.95
_chemical_name_systematic
;
 ?
;
_space_group_crystal_system orthorhombic
_space_group_IT_number 33
_space_group_name_Hall 'P 2c -2n'
_symmetry_space_group_name_Hall 'P 2c -2n'
_symmetry_space_group_name_H-M 'P n a 21'
_atom_sites_solution_hydrogens difmap
_atom_sites_solution_primary direct
_audit_creation_date 2014-06-06
_audit_creation_method
;
Olex2 1.2
(compiled 2014.05.21 svn.r2940 for OlexSys, GUI svn.r4846)
;
_cell_angle_alpha 90
_cell_angle_beta 90
_cell_angle_gamma 90
_cell_formula_units_Z 4
_cell_length_a 9.9595(4)
_cell_length_b 9.4423(3)
_cell_length_c 4.8186(2)
_cell_measurement_reflns_used 9920
_cell_measurement_temperature 100(2)
_cell_measurement_theta_max 35.365
_cell_measurement_theta_min 2.973
_cell_volume 453.14(3)
_computing_cell_refinement 'SAINT V7.23A (Bruker, 2005)'
_computing_data_collection 'APEX2 V2.1-4 (Bruker, 2007)'
_computing_data_reduction 'Bruker SAINT'
_computing_molecular_graphics 'Olex2 (Dolomanov et al., 2009)'
_computing_publication_material 'Olex2 (Dolomanov et al., 2009)'
_computing_structure_refinement 'ShelXL (Sheldrick, 2008)'
_computing_structure_solution 'ShelXS (Sheldrick, 2008)'
_diffrn_ambient_temperature 100.03
_diffrn_detector_area_resol_mean 8
_diffrn_measured_fraction_theta_full 1.000
_diffrn_measured_fraction_theta_max 1.000
_diffrn_measurement_device_type 'Bruker Kappa APEX CCD area detector'
_diffrn_measurement_method '\w and \f scans'
_diffrn_radiation_monochromator graphite
_diffrn_radiation_type MoK\a
_diffrn_radiation_wavelength 0.71073
_diffrn_reflns_av_R_equivalents 0.0240
_diffrn_reflns_av_unetI/netI 0.0124
_diffrn_reflns_Laue_measured_fraction_full 1.000
_diffrn_reflns_Laue_measured_fraction_max 1.000
_diffrn_reflns_limit_h_max 14
_diffrn_reflns_limit_h_min -14
_diffrn_reflns_limit_k_max 13
_diffrn_reflns_limit_k_min -13
_diffrn_reflns_limit_l_max 7
_diffrn_reflns_limit_l_min -7
_diffrn_reflns_number 17392
_diffrn_reflns_point_group_measured_fraction_full 1.000
_diffrn_reflns_point_group_measured_fraction_max 1.000
_diffrn_reflns_theta_full 25.242
_diffrn_reflns_theta_max 31.501
_diffrn_reflns_theta_min 2.973
_diffrn_source 'sealed tube'
_diffrn_standards_number 0
_exptl_absorpt_coefficient_mu 2.285
_exptl_absorpt_correction_T_max 0.7470
_exptl_absorpt_correction_T_min 0.6477
_exptl_absorpt_correction_type multi-scan
_exptl_absorpt_process_details
;
SADABS-2008/1 (Bruker,2008) was used for absorption correction.
wR2(int) was 0.0619 before and 0.0429 after correction.
The Ratio of minimum to maximum transmission is 0.8671.
The \l/2 correction factor is 0.0015.
;
_exptl_crystal_colour 'clear colourless'
_exptl_crystal_colour_lustre clear
_exptl_crystal_colour_primary colourless
_exptl_crystal_density_diffrn 2.696
_exptl_crystal_description platelet
_exptl_crystal_F_000 352
_exptl_crystal_size_max 0.212
_exptl_crystal_size_mid 0.09
_exptl_crystal_size_min 0.042
_refine_diff_density_max 0.216
_refine_diff_density_min -0.378
_refine_diff_density_rms 0.049
_refine_ls_abs_structure_details
;
 Flack x determined using 663 quotients [(I+)-(I-)]/[(I+)+(I-)]
 (Parsons and Flack (2004), Acta Cryst. A60, s61).
;
_refine_ls_abs_structure_Flack 0.039(7)
_refine_ls_extinction_method none
_refine_ls_goodness_of_fit_ref 1.160
_refine_ls_hydrogen_treatment refall
_refine_ls_matrix_type full
_refine_ls_number_parameters 81
_refine_ls_number_reflns 1511
_refine_ls_number_restraints 1
_refine_ls_restrained_S_all 1.160
_refine_ls_R_factor_all 0.0121
_refine_ls_R_factor_gt 0.0117
_refine_ls_shift/su_max 0.000
_refine_ls_shift/su_mean 0.000
_refine_ls_structure_factor_coef Fsqd
_refine_ls_weighting_details 'w=1/[\s^2^(Fo^2^)+(0.0168P)^2^+0.0516P] where P=(Fo^2^+2Fc^2^)/3'
_refine_ls_weighting_scheme calc
_refine_ls_wR_factor_gt 0.0326
_refine_ls_wR_factor_ref 0.0329
_reflns_Friedel_coverage 0.810
_reflns_Friedel_fraction_full 1.000
_reflns_Friedel_fraction_max 1.000
_reflns_number_gt 1489
_reflns_number_total 1511
_reflns_threshold_expression 'I > 2\s(I)'
_cod_data_source_file ic501486x_si_002.cif
_cod_data_source_block navof4(h2o)
_cod_depositor_comments 'Adding full bibliography for 4340863--4340864.cif.'
_cod_database_code 4340863
_shelxl_version_number 2013-4
_shelx_space_group_comment
;
The symmetry employed for this shelxl refinement is uniquely defined
by the following loop, which should always be used as a source of
symmetry information in preference to the above space-group names.
They are only intended as comments.
;
_shelx_estimated_absorpt_t_max 0.910
_shelx_estimated_absorpt_t_min 0.643
_olex2_refinement_description
;
;

loop_
_symmetry_equiv_pos_as_xyz
'x, y, z'
'-x, -y, z+1/2'
'-x+1/2, y+1/2, z+1/2'
'x+1/2, -y+1/2, z'

loop_
_atom_site_label
_atom_site_type_symbol
_atom_site_fract_x
_atom_site_fract_y
_atom_site_fract_z
_atom_site_U_iso_or_equiv
_atom_site_adp_type
_atom_site_occupancy
_atom_site_site_symmetry_order
_atom_site_calc_flag
V1 V 0.89345(2) 0.21876(2) 0.71894(7) 0.00643(6) Uani 1 1 d
Na1 Na 0.87179(6) 0.58941(5) 0.68950(17) 0.00892(12) Uani 1 1 d
F1 F 0.98097(9) 0.75546(10) 0.9476(2) 0.01178(18) Uani 1 1 d
F2 F 0.95690(9) 0.38583(10) 0.8796(2) 0.01137(18) Uani 1 1 d
F3 F 0.75617(9) 0.74770(10) 0.43155(19) 0.01144(17) Uani 1 1 d
F4 F 0.70082(9) 0.59986(9) 1.0000(2) 0.01100(18) Uani 1 1 d
O1 O 0.72395(11) 0.88996(12) 0.9519(2) 0.0099(2) Uani 1 1 d
H1A H 0.797(3) 0.874(3) 0.976(5) 0.027(7) Uiso 1 1 d
H1B H 0.719(2) 0.882(2) 0.792(6) 0.029(7) Uiso 1 1 d
O2 O 0.46912(11) 0.39217(11) 0.9046(2) 0.0111(2) Uani 1 1 d

loop_
_atom_site_aniso_label
_atom_site_aniso_U_11
_atom_site_aniso_U_22
_atom_site_aniso_U_33
_atom_site_aniso_U_23
_atom_site_aniso_U_13
_atom_site_aniso_U_12
V1 0.00665(9) 0.00654(9) 0.00611(9) 0.00014(10) -0.00045(10) -0.00034(7)
Na1 0.0087(2) 0.0086(2) 0.0094(3) 0.0002(2) 0.0005(2) 0.00024(18)
F1 0.0094(4) 0.0147(4) 0.0112(4) -0.0018(3) -0.0027(3) -0.0006(3)
F2 0.0130(4) 0.0077(4) 0.0134(4) -0.0007(3) -0.0053(4) -0.0005(3)
F3 0.0105(4) 0.0132(4) 0.0106(4) 0.0015(3) -0.0036(3) -0.0011(3)
F4 0.0114(4) 0.0096(4) 0.0120(4) -0.0008(3) 0.0038(3) 0.0019(3)
O1 0.0096(5) 0.0114(5) 0.0089(5) 0.0006(4) 0.0011(4) 0.0003(4)
O2 0.0122(5) 0.0098(5) 0.0114(5) -0.0016(4) -0.0022(4) -0.0010(4)

loop_
_atom_type_symbol
_atom_type_description
_atom_type_scat_dispersion_real
_atom_type_scat_dispersion_imag
_atom_type_scat_source
F F 0.0171 0.0103 'International Tables Vol C Tables 4.2.6.8 and 6.1.1.4'
H H 0.0000 0.0000 'International Tables Vol C Tables 4.2.6.8 and 6.1.1.4'
Na Na 0.0362 0.0249 'International Tables Vol C Tables 4.2.6.8 and 6.1.1.4'
O O 0.0106 0.0060 'International Tables Vol C Tables 4.2.6.8 and 6.1.1.4'
V V 0.3005 0.5294 'International Tables Vol C Tables 4.2.6.8 and 6.1.1.4'

loop_
_geom_angle_atom_site_label_1
_geom_angle_atom_site_label_2
_geom_angle_atom_site_label_3
_geom_angle
_geom_angle_site_symmetry_1
_geom_angle_site_symmetry_3
F1 V1 Na1 83.12(3) 2_764 .
F1 V1 F2 87.28(4) 2_764 .
F1 V1 F3 159.95(5) 2_764 3_645
F1 V1 O1 81.86(4) 2_764 3_644
F2 V1 Na1 36.40(3) . .
F2 V1 O1 79.40(4) . 3_644
F3 V1 Na1 79.83(3) 3_645 .
F3 V1 F2 85.25(4) 3_645 .
F3 V1 O1 78.49(4) 3_645 3_644
F4 V1 Na1 124.40(3) 3_644 .
F4 V1 F1 91.18(4) 3_644 2_764
F4 V1 F2 160.77(4) 3_644 .
F4 V1 F3 89.80(4) 3_644 3_645
F4 V1 O1 81.40(4) 3_644 3_644
O1 V1 Na1 43.00(3) 3_644 .
O2 V1 Na1 135.87(4) 4 .
O2 V1 F1 99.69(5) 4 2_764
O2 V1 F2 99.49(5) 4 .
O2 V1 F3 99.88(5) 4 3_645
O2 V1 F4 99.67(5) 4 3_644
O2 V1 O1 178.07(5) 4 3_644
V1 Na1 Na1 63.416(17) . 2_764
V1 Na1 Na1 60.165(17) . 2_765
Na1 Na1 Na1 76.40(2) 2_765 2_764
F1 Na1 V1 129.43(3) . .
F1 Na1 Na1 108.84(4) . 2_764
F1 Na1 Na1 69.37(3) . 2_765
F1 Na1 F2 85.97(4) . 2_764
F1 Na1 F2 100.52(4) . .
F1 Na1 O1 171.80(4) . 3_644
F2 Na1 V1 94.75(3) 2_764 .
F2 Na1 V1 28.92(2) . .
F2 Na1 Na1 31.45(3) . 2_765
F2 Na1 Na1 68.97(4) . 2_764
F2 Na1 Na1 87.64(4) 2_764 2_765
F2 Na1 Na1 31.64(2) 2_764 2_764
F2 Na1 F2 94.07(3) 2_764 .
F2 Na1 O1 71.31(4) . 3_644
F2 Na1 O1 93.75(5) 2_764 3_644
F3 Na1 V1 135.50(4) . .
F3 Na1 Na1 106.29(3) . 2_764
F3 Na1 Na1 163.95(4) . 2_765
F3 Na1 F1 95.06(4) . .
F3 Na1 F2 164.41(5) . .
F3 Na1 F2 87.32(4) . 2_764
F3 Na1 F4 87.22(4) . .
F3 Na1 O1 93.11(4) . 3_644
F4 Na1 V1 93.61(3) . .
F4 Na1 Na1 156.73(4) . 2_764
F4 Na1 Na1 95.91(3) . 2_765
F4 Na1 F1 88.18(4) . .
F4 Na1 F2 171.62(4) . 2_764
F4 Na1 F2 92.90(4) . .
F4 Na1 O1 92.89(4) . 3_644
O1 Na1 V1 42.40(3) 3_644 .
O1 Na1 Na1 102.43(4) 3_644 2_765
O1 Na1 Na1 68.01(3) 3_644 2_764
V1 F1 Na1 144.09(5) 2_765 .
V1 F2 Na1 114.69(5) . .
V1 F2 Na1 127.70(5) . 2_765
Na1 F2 Na1 116.92(4) 2_765 .
V1 F3 Na1 128.65(5) 3_654 .
V1 F4 Na1 143.44(5) 3_655 .
V1 O1 Na1 94.60(4) 3_655 3_655

loop_
_geom_bond_atom_site_label_1
_geom_bond_atom_site_label_2
_geom_bond_distance
_geom_bond_site_symmetry_2
V1 Na1 3.5093(5) .
V1 F1 1.8258(9) 2_764
V1 F2 1.8675(9) .
V1 F3 1.8289(9) 3_645
V1 F4 1.8041(9) 3_644
V1 O1 2.3740(12) 3_644
V1 O2 1.5701(11) 4
Na1 Na1 3.8959(9) 2_764
Na1 Na1 3.8959(9) 2_765
Na1 F1 2.2775(11) .
Na1 F2 2.2794(12) 2_764
Na1 F2 2.2919(11) .
Na1 F3 2.2594(12) .
Na1 F4 2.2688(11) .
Na1 O1 2.4012(13) 3_644
F1 V1 1.8258(9) 2_765
F2 Na1 2.2794(12) 2_765
F3 V1 1.8288(9) 3_654
F4 V1 1.8041(9) 3_655
O1 V1 2.3739(12) 3_655
O1 Na1 2.4012(12) 3_655
O2 V1 1.5702(11) 4_455

loop_
_geom_torsion_atom_site_label_1
_geom_torsion_atom_site_label_2
_geom_torsion_atom_site_label_3
_geom_torsion_atom_site_label_4
_geom_torsion
_geom_torsion_site_symmetry_1
_geom_torsion_site_symmetry_4
Na1 V1 F2 Na1 -170.05(10) . 2_765
F1 V1 F2 Na1 -87.96(7) 2_764 2_765
F1 V1 F2 Na1 82.09(6) 2_764 .
F3 V1 F2 Na1 -79.29(6) 3_645 .
F3 V1 F2 Na1 110.66(7) 3_645 2_765
F4 V1 F2 Na1 -3.68(17) 3_644 .
F4 V1 F2 Na1 -173.73(11) 3_644 2_765
O1 V1 F2 Na1 -0.13(5) 3_644 .
O1 V1 F2 Na1 -170.18(7) 3_644 2_765
O2 V1 F2 Na1 11.42(8) 4 2_765
O2 V1 F2 Na1 -178.54(6) 4 .
